data_2225941
loop_
_publ_author_name
'Sui, Yan'
'Fang, Xiao-Niu'
'Luo, Qiu-Yan'
'Chen, Hong-Mei'
'Zhou, Meng-Qiang'

_publ_section_title
;
 (Dimethyl
 sulfoxide-\k<i>O</i>)[3-hydroxy-2-hydroxymethyl-2-(3-methoxy-2-oxidobenzylideneamino-\k^2^<i>O</i>^2^,<i>N</i>)propanolato-\k<i>O</i>]dioxomolybdenum(VI).
 Corrigendum
;
_journal_coeditor_code NG9064
_journal_issue 5
_journal_name_full 'Acta Crystallographica Section E'
_journal_page_first e23
_journal_paper_doi 10.1107/S1600536810007476
_journal_volume 66
_journal_year 2010
_chemical_formula_iupac '[Mo (C12 H15 N O5) O2 (C2 H6 O S)]'
_chemical_formula_moiety 'C14 H21 Mo N O8 S'
_chemical_formula_sum 'C14 H21 Mo N O8 S'
_chemical_formula_weight 459.32
_chemical_melting_point_gt 454
_chemical_melting_point_lt 456
_chemical_name_systematic
;
(Dimethyl sulfoxide-\kO)[3-hydroxy-2-hydroxymethyl-2-(3-methoxy-2-
oxidobenzylideneamino-\k^2^O^2^,N)propanolato-\kO]dioxomolybdenum(VI)
;
_space_group_IT_number 14
_symmetry_cell_setting monoclinic
_symmetry_space_group_name_Hall '-P 2yn'
_symmetry_space_group_name_H-M 'P 1 21/n 1'
_atom_sites_solution_hydrogens geom
_atom_sites_solution_primary direct
_atom_sites_solution_secondary difmap
_audit_creation_method SHELXL-97
_cell_angle_alpha 90.00
_cell_angle_beta 115.3240(10)
_cell_angle_gamma 90.00
_cell_formula_units_Z 4
_cell_length_a 14.3130(7)
_cell_length_b 9.2596(5)
_cell_length_c 14.8563(7)
_cell_measurement_reflns_used 11097
_cell_measurement_temperature 295(2)
_cell_measurement_theta_max 26.00
_cell_measurement_theta_min 2.61
_cell_volume 1779.74(16)
_computing_cell_refinement 'APEX2 (Bruker, 2004)'
_computing_data_collection 'APEX2 (Bruker, 2004)'
_computing_data_reduction 'APEX2 (Bruker, 2004)'
_computing_molecular_graphics 'SHELXL97 (Sheldrick, 2008)'
_computing_publication_material 'SHELXL97 (Sheldrick, 2008)'
_computing_structure_refinement 'SHELXL97 (Sheldrick, 2008)'
_computing_structure_solution 'SHELXS97 (Sheldrick, 2008)'
_diffrn_ambient_temperature 295(2)
_diffrn_measured_fraction_theta_full 0.989
_diffrn_measured_fraction_theta_max 0.989
_diffrn_measurement_device_type 'Bruker APEXII area-detector'
_diffrn_measurement_method '\f and \w scan'
_diffrn_radiation_monochromator graphite
_diffrn_radiation_source 'fine-focus sealed tube'
_diffrn_radiation_type MoK\a
_diffrn_radiation_wavelength 0.71073
_diffrn_reflns_av_R_equivalents 0.0241
_diffrn_reflns_av_sigmaI/netI 0.0176
_diffrn_reflns_limit_h_max 16
_diffrn_reflns_limit_h_min -17
_diffrn_reflns_limit_k_max 10
_diffrn_reflns_limit_k_min -11
_diffrn_reflns_limit_l_max 17
_diffrn_reflns_limit_l_min -17
_diffrn_reflns_number 10668
_diffrn_reflns_theta_full 25.49
_diffrn_reflns_theta_max 25.49
_diffrn_reflns_theta_min 2.61
_exptl_absorpt_coefficient_mu 0.896
_exptl_absorpt_correction_T_max 0.7457
_exptl_absorpt_correction_T_min 0.6315
_exptl_absorpt_correction_type multi-scan
_exptl_absorpt_process_details '(SADABS; Bruker, 2004)'
_exptl_crystal_colour yellow
_exptl_crystal_density_diffrn 1.714
_exptl_crystal_density_method 'not measured'
_exptl_crystal_description block
_exptl_crystal_F_000 936
_exptl_crystal_size_max 0.56
_exptl_crystal_size_mid 0.39
_exptl_crystal_size_min 0.35
_refine_diff_density_max 0.356
_refine_diff_density_min -0.442
_refine_ls_extinction_method none
_refine_ls_goodness_of_fit_ref 1.069
_refine_ls_hydrogen_treatment constr
_refine_ls_matrix_type full
_refine_ls_number_parameters 259
_refine_ls_number_reflns 3278
_refine_ls_number_restraints 40
_refine_ls_restrained_S_all 1.096
_refine_ls_R_factor_all 0.0238
_refine_ls_R_factor_gt 0.0222
_refine_ls_shift/su_max 0.002
_refine_ls_shift/su_mean 0.000
_refine_ls_structure_factor_coef Fsqd
_refine_ls_weighting_details 'calc w=1/[\s^2^(Fo^2^)+(0.0347P)^2^+0.9103P] where P=(Fo^2^+2Fc^2^)/3'
_refine_ls_weighting_scheme calc
_refine_ls_wR_factor_gt 0.0630
_refine_ls_wR_factor_ref 0.0636
_reflns_number_gt 3056
_reflns_number_total 3278
_reflns_threshold_expression I>2\s(I)
_cod_data_source_file ng9064.cif
_cod_data_source_block I
_cod_original_cell_volume 1779.74(15)
_cod_original_sg_symbol_H-M 'P 21/n'
_cod_database_code 2225941
_cod_database_fobs_code 2225941

loop_
_symmetry_equiv_pos_as_xyz
'x, y, z'
'-x+1/2, y+1/2, -z+1/2'
'-x, -y, -z'
'x-1/2, -y-1/2, z-1/2'

loop_
_atom_site_type_symbol
_atom_site_label
_atom_site_fract_x
_atom_site_fract_y
_atom_site_fract_z
_atom_site_U_iso_or_equiv
_atom_site_adp_type
_atom_site_calc_flag
_atom_site_refinement_flags
_atom_site_occupancy
_atom_site_disorder_assembly
_atom_site_disorder_group
C C1 0.61630(15) 0.7171(2) 0.82021(14) 0.0306(4) Uani d . 1 . .
H H1 0.5551 0.7275 0.7628 0.037 Uiso calc R 1 . .
C C2 0.67331(15) 0.5841(2) 0.83147(14) 0.0296(4) Uani d . 1 . .
C C3 0.76286(15) 0.5507(2) 0.91746(14) 0.0290(4) Uani d . 1 . .
C C4 0.81292(15) 0.4178(2) 0.92185(15) 0.0320(4) Uani d . 1 . .
C C5 0.77698(17) 0.3257(2) 0.84100(16) 0.0353(5) Uani d . 1 . .
H H5 0.8110 0.2390 0.8441 0.042 Uiso calc R 1 . .
C C6 0.69022(17) 0.3620(2) 0.75494(16) 0.0382(5) Uani d . 1 . .
H H6 0.6675 0.3005 0.7002 0.046 Uiso calc R 1 . .
C C7 0.63806(16) 0.4877(2) 0.75039(15) 0.0358(5) Uani d . 1 . .
H H7 0.5788 0.5097 0.6932 0.043 Uiso calc R 1 . .
C C8 0.9572(2) 0.2667(3) 1.0142(2) 0.0606(8) Uani d . 1 . .
H H8A 0.9176 0.1814 1.0104 0.091 Uiso calc R 1 . .
H H8B 1.0184 0.2670 1.0760 0.091 Uiso calc R 1 . .
H H8C 0.9764 0.2679 0.9597 0.091 Uiso calc R 1 . .
C C9 0.57775(15) 0.9537(2) 0.85896(14) 0.0315(4) Uani d . 1 . .
C C10 0.64007(17) 1.0616(2) 0.94075(15) 0.0370(5) Uani d . 1 . .
H H10A 0.6914 1.1084 0.9242 0.044 Uiso calc R 1 . .
H H10B 0.5944 1.1355 0.9457 0.044 Uiso calc R 1 . .
C C11 0.47619(16) 0.9150(2) 0.86463(17) 0.0376(5) Uani d . 1 . .
H H11A 0.4393 0.8422 0.8152 0.045 Uiso calc R 1 . .
H H11B 0.4904 0.8766 0.9300 0.045 Uiso calc R 1 . .
C C12 0.55921(17) 1.0195(2) 0.75826(15) 0.0379(5) Uani d . 1 . .
H H12A 0.5287 1.1146 0.7523 0.045 Uiso calc R 1 . .
H H12B 0.6247 1.0302 0.7542 0.045 Uiso calc R 1 . .
Mo Mo1 0.779330(13) 0.829629(19) 1.036557(12) 0.03081(8) Uani d U 1 A .
N N1 0.64298(13) 0.82184(17) 0.88262(12) 0.0280(3) Uani d . 1 . .
O O1 0.89683(12) 0.39109(19) 1.00918(11) 0.0467(4) Uani d . 1 . .
O O2 0.80380(11) 0.63679(17) 0.99656(10) 0.0384(3) Uani d . 1 . .
O O3 0.68969(11) 0.98850(16) 1.03313(10) 0.0350(3) Uani d . 1 . .
O O4 0.41554(14) 1.0420(2) 0.84657(14) 0.0535(4) Uani d . 1 . .
H H4 0.3791 1.0373 0.8766 0.080 Uiso calc R 1 . .
O O5 0.49290(16) 0.9313(2) 0.67962(12) 0.0589(5) Uani d . 1 . .
H H5A 0.4619 0.9810 0.6300 0.088 Uiso calc R 1 . .
O O6 0.85527(13) 0.92141(19) 0.99470(13) 0.0498(4) Uani d . 1 . .
O O7 0.84674(14) 0.82180(19) 1.16266(12) 0.0506(4) Uani d . 1 . .
O O8 0.65402(13) 0.69377(18) 1.06088(12) 0.0463(4) Uani d U 1 . .
C C13 0.7091(3) 0.4309(4) 1.1317(3) 0.0645(9) Uani d PU 0.9402(18) A 1
H H13D 0.6536 0.3982 1.0710 0.077 Uiso calc PR 0.9402(18) A 1
H H13E 0.7147 0.3685 1.1854 0.077 Uiso calc PR 0.9402(18) A 1
H H13F 0.7727 0.4291 1.1247 0.077 Uiso calc PR 0.9402(18) A 1
C C14 0.5638(3) 0.5787(5) 1.1629(3) 0.0811(10) Uani d PU 0.9402(18) A 1
H H14D 0.5338 0.6697 1.1671 0.097 Uiso calc PR 0.9402(18) A 1
H H14E 0.5749 0.5216 1.2205 0.097 Uiso calc PR 0.9402(18) A 1
H H14F 0.5179 0.5285 1.1040 0.097 Uiso calc PR 0.9402(18) A 1
C C13A 0.662(5) 0.419(7) 1.110(4) 0.056(6) Uani d PU 0.0598(18) A 2
H H13A 0.6969 0.4216 1.0676 0.068 Uiso calc PR 0.0598(18) A 2
H H13B 0.6114 0.3433 1.0892 0.068 Uiso calc PR 0.0598(18) A 2
H H13C 0.7112 0.4022 1.1776 0.068 Uiso calc PR 0.0598(18) A 2
C C14A 0.630(4) 0.631(6) 1.219(4) 0.059(4) Uani d PU 0.0598(18) A 2
H H14A 0.6970 0.5990 1.2657 0.071 Uiso calc PR 0.0598(18) A 2
H H14B 0.5784 0.5938 1.2383 0.071 Uiso calc PR 0.0598(18) A 2
H H14C 0.6276 0.7345 1.2184 0.071 Uiso calc PR 0.0598(18) A 2
S S1 0.68357(6) 0.60903(8) 1.15748(5) 0.0488(2) Uani d PU 0.9402(18) A 1
S S1A 0.6059(10) 0.5697(14) 1.1039(9) 0.060(2) Uani d PU 0.0598(18) A 2

loop_
_atom_site_aniso_label
_atom_site_aniso_U_11
_atom_site_aniso_U_22
_atom_site_aniso_U_33
_atom_site_aniso_U_12
_atom_site_aniso_U_13
_atom_site_aniso_U_23
C1 0.0303(10) 0.0313(11) 0.0266(9) -0.0003(8) 0.0087(8) 0.0030(8)
C2 0.0318(10) 0.0281(10) 0.0271(9) -0.0020(8) 0.0109(8) -0.0002(8)
C3 0.0321(9) 0.0269(10) 0.0269(9) -0.0024(8) 0.0117(8) -0.0043(8)
C4 0.0308(10) 0.0318(11) 0.0305(10) 0.0006(8) 0.0103(8) -0.0035(8)
C5 0.0393(11) 0.0292(12) 0.0380(11) 0.0002(8) 0.0172(9) -0.0064(8)
C6 0.0452(12) 0.0334(12) 0.0323(11) -0.0064(9) 0.0132(9) -0.0115(9)
C7 0.0364(11) 0.0349(12) 0.0287(10) -0.0050(9) 0.0069(8) -0.0028(9)
C8 0.0528(15) 0.0461(16) 0.0591(16) 0.0222(12) 0.0011(12) -0.0087(13)
C9 0.0351(10) 0.0262(10) 0.0321(10) 0.0046(8) 0.0133(8) 0.0039(8)
C10 0.0439(12) 0.0265(11) 0.0379(11) 0.0037(9) 0.0150(9) 0.0025(9)
C11 0.0373(11) 0.0373(12) 0.0394(11) 0.0064(9) 0.0176(9) 0.0053(9)
C12 0.0444(12) 0.0319(12) 0.0356(11) 0.0045(9) 0.0154(9) 0.0078(9)
Mo1 0.03081(12) 0.02818(12) 0.02761(12) 0.00253(6) 0.00691(8) -0.00596(6)
N1 0.0285(8) 0.0256(9) 0.0286(8) 0.0023(6) 0.0110(7) 0.0026(6)
O1 0.0446(9) 0.0392(9) 0.0382(8) 0.0160(7) 0.0006(7) -0.0099(7)
O2 0.0379(8) 0.0342(8) 0.0292(7) 0.0085(6) 0.0012(6) -0.0102(6)
O3 0.0410(8) 0.0293(8) 0.0324(7) 0.0061(6) 0.0135(6) -0.0027(6)
O4 0.0528(10) 0.0543(11) 0.0618(11) 0.0231(8) 0.0326(9) 0.0136(9)
O5 0.0757(12) 0.0455(11) 0.0326(8) -0.0047(9) 0.0014(8) 0.0095(7)
O6 0.0439(9) 0.0449(10) 0.0640(11) -0.0054(7) 0.0264(8) -0.0097(8)
O7 0.0563(10) 0.0460(11) 0.0318(8) 0.0119(7) 0.0021(7) -0.0098(7)
O8 0.0544(9) 0.0405(9) 0.0445(9) 0.0027(7) 0.0215(8) 0.0132(7)
C13 0.077(2) 0.0439(13) 0.071(2) 0.0125(18) 0.0298(19) 0.0151(15)
C14 0.0865(18) 0.083(2) 0.095(2) 0.0244(18) 0.059(2) 0.043(2)
C13A 0.069(9) 0.049(9) 0.050(9) 0.002(9) 0.025(8) 0.014(8)
C14A 0.071(5) 0.057(5) 0.058(5) 0.007(5) 0.036(5) 0.024(5)
S1 0.0633(4) 0.0416(4) 0.0375(3) -0.0005(3) 0.0177(3) 0.0088(3)
S1A 0.068(3) 0.053(3) 0.054(3) 0.003(3) 0.022(3) 0.015(3)

loop_
_atom_type_symbol
_atom_type_description
_atom_type_scat_dispersion_real
_atom_type_scat_dispersion_imag
_atom_type_scat_source
C C 0.0033 0.0016 'International Tables Vol C Tables 4.2.6.8 and 6.1.1.4'
H H 0.0000 0.0000 'International Tables Vol C Tables 4.2.6.8 and 6.1.1.4'
N N 0.0061 0.0033 'International Tables Vol C Tables 4.2.6.8 and 6.1.1.4'
O O 0.0106 0.0060 'International Tables Vol C Tables 4.2.6.8 and 6.1.1.4'
S S 0.1246 0.1234 'International Tables Vol C Tables 4.2.6.8 and 6.1.1.4'
Mo Mo -1.6832 0.6857 'International Tables Vol C Tables 4.2.6.8 and 6.1.1.4'

loop_
_geom_angle_atom_site_label_1
_geom_angle_atom_site_label_2
_geom_angle_atom_site_label_3
_geom_angle_site_symmetry_1
_geom_angle_site_symmetry_3
_geom_angle
_geom_angle_publ_flag
N1 C1 C2 . . 125.56(18) ?
N1 C1 H1 . . 117.2 ?
C2 C1 H1 . . 117.2 ?
C3 C2 C7 . . 119.53(19) ?
C3 C2 C1 . . 122.88(18) ?
C7 C2 C1 . . 117.55(18) ?
O2 C3 C2 . . 123.88(18) ?
O2 C3 C4 . . 117.29(17) ?
C2 C3 C4 . . 118.83(18) ?
O1 C4 C5 . . 124.42(19) ?
O1 C4 C3 . . 115.21(17) ?
C5 C4 C3 . . 120.36(19) ?
C4 C5 C6 . . 120.3(2) ?
C4 C5 H5 . . 119.8 ?
C6 C5 H5 . . 119.8 ?
C7 C6 C5 . . 120.31(19) ?
C7 C6 H6 . . 119.8 ?
C5 C6 H6 . . 119.8 ?
C6 C7 C2 . . 120.55(19) ?
C6 C7 H7 . . 119.7 ?
C2 C7 H7 . . 119.7 ?
O1 C8 H8A . . 109.5 ?
O1 C8 H8B . . 109.5 ?
H8A C8 H8B . . 109.5 ?
O1 C8 H8C . . 109.5 ?
H8A C8 H8C . . 109.5 ?
H8B C8 H8C . . 109.5 ?
N1 C9 C12 . . 112.79(16) ?
N1 C9 C10 . . 104.78(15) ?
C12 C9 C10 . . 108.35(17) ?
N1 C9 C11 . . 108.02(16) ?
C12 C9 C11 . . 112.00(17) ?
C10 C9 C11 . . 110.68(17) ?
O3 C10 C9 . . 109.68(17) ?
O3 C10 H10A . . 109.7 ?
C9 C10 H10A . . 109.7 ?
O3 C10 H10B . . 109.7 ?
C9 C10 H10B . . 109.7 ?
H10A C10 H10B . . 108.2 ?
O4 C11 C9 . . 108.29(18) ?
O4 C11 H11A . . 110.0 ?
C9 C11 H11A . . 110.0 ?
O4 C11 H11B . . 110.0 ?
C9 C11 H11B . . 110.0 ?
H11A C11 H11B . . 108.4 ?
O5 C12 C9 . . 110.72(18) ?
O5 C12 H12A . . 109.5 ?
C9 C12 H12A . . 109.5 ?
O5 C12 H12B . . 109.5 ?
C9 C12 H12B . . 109.5 ?
H12A C12 H12B . . 108.1 ?
O6 Mo1 O7 . . 105.95(9) ?
O6 Mo1 O3 . . 97.53(7) ?
O7 Mo1 O3 . . 96.80(7) ?
O6 Mo1 O2 . . 96.88(8) ?
O7 Mo1 O2 . . 101.78(7) ?
O3 Mo1 O2 . . 152.32(6) ?
O6 Mo1 N1 . . 93.20(7) ?
O7 Mo1 N1 . . 159.85(8) ?
O3 Mo1 N1 . . 74.06(6) ?
O2 Mo1 N1 . . 81.65(6) ?
O6 Mo1 O8 . . 168.61(7) ?
O7 Mo1 O8 . . 85.31(8) ?
O3 Mo1 O8 . . 82.51(6) ?
O2 Mo1 O8 . . 78.78(7) ?
N1 Mo1 O8 . . 75.82(6) ?
C1 N1 C9 . . 119.23(17) ?
C1 N1 Mo1 . . 127.61(14) ?
C9 N1 Mo1 . . 113.08(12) ?
C4 O1 C8 . . 117.75(18) ?
C3 O2 Mo1 . . 138.18(13) ?
C10 O3 Mo1 . . 116.08(12) ?
C11 O4 H4 . . 109.5 ?
C12 O5 H5A . . 109.5 ?
S1 O8 S1A . . 41.6(5) ?
S1 O8 Mo1 . . 119.88(10) ?
S1A O8 Mo1 . . 158.9(5) ?
S1A C13A H13A . . 109.5 ?
S1A C13A H13B . . 109.5 ?
H13A C13A H13B . . 109.5 ?
S1A C13A H13C . . 109.5 ?
H13A C13A H13C . . 109.5 ?
H13B C13A H13C . . 109.5 ?
S1A C14A H14A . . 109.5 ?
S1A C14A H14B . . 109.5 ?
H14A C14A H14B . . 109.5 ?
S1A C14A H14C . . 109.5 ?
H14A C14A H14C . . 109.5 ?
H14B C14A H14C . . 109.5 ?
O8 S1 C13 . . 106.01(15) ?
O8 S1 C14 . . 103.85(14) ?
C13 S1 C14 . . 98.9(2) ?
C13A S1A O8 . . 111(2) ?
C13A S1A C14A . . 111(3) ?
O8 S1A C14A . . 103(2) ?

loop_
_geom_bond_atom_site_label_1
_geom_bond_atom_site_label_2
_geom_bond_site_symmetry_2
_geom_bond_distance
_geom_bond_publ_flag
C1 N1 . 1.282(3) ?
C1 C2 . 1.448(3) ?
C1 H1 . 0.9300 ?
C2 C3 . 1.403(3) ?
C2 C7 . 1.407(3) ?
C3 O2 . 1.331(2) ?
C3 C4 . 1.411(3) ?
C4 O1 . 1.362(2) ?
C4 C5 . 1.381(3) ?
C5 C6 . 1.390(3) ?
C5 H5 . 0.9300 ?
C6 C7 . 1.369(3) ?
C6 H6 . 0.9300 ?
C7 H7 . 0.9300 ?
C8 O1 . 1.422(3) ?
C8 H8A . 0.9600 ?
C8 H8B . 0.9600 ?
C8 H8C . 0.9600 ?
C9 N1 . 1.485(2) ?
C9 C12 . 1.530(3) ?
C9 C10 . 1.531(3) ?
C9 C11 . 1.534(3) ?
C10 O3 . 1.419(2) ?
C10 H10A . 0.9700 ?
C10 H10B . 0.9700 ?
C11 O4 . 1.417(3) ?
C11 H11A . 0.9700 ?
C11 H11B . 0.9700 ?
C12 O5 . 1.409(3) ?
C12 H12A . 0.9700 ?
C12 H12B . 0.9700 ?
Mo1 O6 . 1.6937(17) ?
Mo1 O7 . 1.7028(16) ?
Mo1 O3 . 1.9383(14) ?
Mo1 O2 . 1.9602(15) ?
Mo1 N1 . 2.2861(17) ?
Mo1 O8 . 2.3419(17) ?
O4 H4 . 0.8200 ?
O5 H5A . 0.8200 ?
O8 S1 . 1.5280(17) ?
O8 S1A . 1.606(12) ?
C13 S1 . 1.767(4) ?
C13 H13D . 0.9600 ?
C13 H13E . 0.9600 ?
C13 H13F . 0.9600 ?
C14 S1 . 1.772(4) ?
C14 H14D . 0.9600 ?
C14 H14E . 0.9600 ?
C14 H14F . 0.9600 ?
C13A S1A . 1.59(6) ?
C13A H13A . 0.9600 ?
C13A H13B . 0.9600 ?
C13A H13C . 0.9600 ?
C14A S1A . 1.69(5) ?
C14A H14A . 0.9600 ?
C14A H14B . 0.9600 ?
C14A H14C . 0.9600 ?

loop_
_geom_hbond_atom_site_label_D
_geom_hbond_atom_site_label_H
_geom_hbond_atom_site_label_A
_geom_hbond_site_symmetry_A
_geom_hbond_distance_DH
_geom_hbond_distance_HA
_geom_hbond_distance_DA
_geom_hbond_angle_DHA
C10 H10B O4 . 0.97 2.50 2.911(3) 105.3
C1 H1 O5 . 0.93 2.22 2.874(3) 126.5
C14 H14E O7 2_647 0.96 2.45 3.343(4) 153.8
C8 H8A O6 1_545 0.96 2.54 3.475(4) 163.7
C11 H11A O7 4_575 0.97 2.57 3.534(3) 170.0
O5 H5A O1 4_575 0.82 2.02 2.834(2) 175.4
O5 H5A O2 4_575 0.82 2.53 2.970(2) 114.9
O4 H4 O3 3_677 0.82 1.99 2.801(2) 170.9
